data_7228527
loop_
_publ_author_name
'Boer\'e, Ren\'e'
'Hill, Nathan D. D.'

_publ_section_title
;
 High Z&#x2019; structures of 1,2,3,5-dithiadiazolyls and of
 1,2,3,5-diselenadiazolyls containing the first structurally characterized
 monomeric diselenadiazolyls
;
_journal_name_full CrystEngComm
_journal_paper_doi 10.1039/C7CE00863E
_journal_year 2017
_chemical_formula_moiety 'C12 H12 N3 Se2'
_chemical_formula_sum 'C12 H12 N3 Se2'
_chemical_formula_weight 356.17
_chemical_melting_point 473
_chemical_name_systematic
;
 4-(3-cyano-5-tertbutyl-phenyl)-3H-1,2,3,5-diselenadiazol-3-yl
;
_chemical_properties_physical ', Oxygen-sensitive'
_space_group_crystal_system monoclinic
_space_group_IT_number 14
_space_group_name_Hall '-P 2ybc'
_space_group_name_H-M_alt 'P 1 21/c 1'
_symmetry_space_group_name_Hall '-P 2ybc'
_symmetry_space_group_name_H-M 'P 1 21/c 1'
_atom_sites_solution_hydrogens geom
_atom_sites_solution_primary dual
_audit_creation_date 2016-10-26
_audit_creation_method
;
Olex2 1.2
(compiled 2016.09.09 svn.r3337 for OlexSys, GUI svn.r5227)
;
_audit_update_record
;
2017-06-19 deposited with the CCDC.
2017-06-20 downloaded from the CCDC.
;
_cell_angle_alpha 90
_cell_angle_beta 93.6610(10)
_cell_angle_gamma 90
_cell_formula_units_Z 20
_cell_length_a 21.1972(16)
_cell_length_b 10.6954(8)
_cell_length_c 28.994(2)
_cell_measurement_reflns_used 7169
_cell_measurement_temperature 173(2)
_cell_measurement_theta_max 27.24
_cell_measurement_theta_min 2.23
_cell_volume 6559.9(8)
_computing_cell_refinement 'SAINT-Plus (Bruker, 2008)'
_computing_data_collection 'APEX2 (Bruker, 2008)'
_computing_data_reduction SAINT-Plus
_computing_molecular_graphics 'Mercury (Macrae <i>et al.</i>, 2006)'
_computing_publication_material 'Olex2 (Dolomanov et al., 2009)'
_computing_structure_refinement 'ShelXL (Sheldrick, 2015)'
_computing_structure_solution 'ShelXT (Sheldrick, 2015)'
_diffrn_ambient_temperature 173(2)
_diffrn_detector_area_resol_mean 66.06
_diffrn_measured_fraction_theta_full 0.998
_diffrn_measured_fraction_theta_max 0.929
_diffrn_measurement_device_type
;
 Bruker ApexII CCD area-detector diffractometer
;
_diffrn_measurement_method '\f and \w scans'
_diffrn_radiation_monochromator graphite
_diffrn_radiation_probe x-ray
_diffrn_radiation_type MoK\a
_diffrn_radiation_wavelength 0.71073
_diffrn_reflns_av_R_equivalents 0.0447
_diffrn_reflns_av_unetI/netI 0.0424
_diffrn_reflns_Laue_measured_fraction_full 0.998
_diffrn_reflns_Laue_measured_fraction_max 0.929
_diffrn_reflns_limit_h_max 27
_diffrn_reflns_limit_h_min -27
_diffrn_reflns_limit_k_max 13
_diffrn_reflns_limit_k_min -13
_diffrn_reflns_limit_l_max 38
_diffrn_reflns_limit_l_min -39
_diffrn_reflns_number 74801
_diffrn_reflns_point_group_measured_fraction_full 0.998
_diffrn_reflns_point_group_measured_fraction_max 0.929
_diffrn_reflns_theta_full 25.250
_diffrn_reflns_theta_max 28.802
_diffrn_reflns_theta_min 1.654
_diffrn_source 'fine-focus sealed tube'
_diffrn_source_type 'Bruker D8'
_exptl_absorpt_coefficient_mu 5.617
_exptl_absorpt_correction_T_max 0.8995
_exptl_absorpt_correction_T_min 0.5755
_exptl_absorpt_correction_type multi-scan
_exptl_absorpt_process_details
; 
SADABS (Bruker, 2008)
;
_exptl_crystal_colour brown
_exptl_crystal_density_diffrn 1.803
_exptl_crystal_description block
_exptl_crystal_F_000 3460
_exptl_crystal_size_max 0.18
_exptl_crystal_size_mid 0.17
_exptl_crystal_size_min 0.10
_refine_diff_density_max 0.993
_refine_diff_density_min -0.924
_refine_diff_density_rms 0.102
_refine_ls_extinction_method none
_refine_ls_goodness_of_fit_ref 1.036
_refine_ls_hydrogen_treatment constr
_refine_ls_matrix_type full
_refine_ls_number_parameters 800
_refine_ls_number_reflns 15899
_refine_ls_number_restraints 0
_refine_ls_restrained_S_all 1.036
_refine_ls_R_factor_all 0.0676
_refine_ls_R_factor_gt 0.0379
_refine_ls_shift/su_max 0.002
_refine_ls_shift/su_mean 0.000
_refine_ls_structure_factor_coef Fsqd
_refine_ls_weighting_details 'w=1/[\s^2^(Fo^2^)+(0.0314P)^2^+8.8058P] where P=(Fo^2^+2Fc^2^)/3'
_refine_ls_weighting_scheme calc
_refine_ls_wR_factor_gt 0.0740
_refine_ls_wR_factor_ref 0.0817
_reflns_Friedel_coverage 0.000
_reflns_number_gt 11452
_reflns_number_total 15899
_reflns_threshold_expression 'I > 2\s(I)'
_cod_data_source_file c7ce00863e2.cif
_cod_data_source_block 4b
_cod_original_cell_volume 6559.9(9)
_cod_database_code 7228527
_shelx_space_group_comment
;
The symmetry employed for this shelxl refinement is uniquely defined
by the following loop, which should always be used as a source of
symmetry information in preference to the above space-group names.
They are only intended as comments.
;
_shelx_estimated_absorpt_t_max 0.662
_shelx_estimated_absorpt_t_min 0.449
_olex2_refinement_description
;
1. Fixed Uiso
 At 1.2 times of:
  All C(H) groups
 At 1.5 times of:
  All C(H,H,H) groups
2. Uiso/Uaniso restraints and constraints
: with sigma of 0.1 and sigma for terminal atoms of 0.2
Uiso(C22) = Uiso(C22A)
3. Rigid body (RIGU) restrains
 C23, C24, C23A, C24A
 with sigma for 1-2 distances of 0.004 and sigma for 1-3 distances of 0.004
4. Others
 Fixed Sof: C22(0.5) H22A(0.5) H22B(0.5) H22C(0.5) C23(0.5) H23A(0.5)
 H23B(0.5) H23C(0.5) C24(0.5) H24A(0.5) H24B(0.5) H24C(0.5) C22A(0.5) H22D(0.5)
 H22E(0.5) H22F(0.5) C23A(0.5) H23D(0.5) H23E(0.5) H23F(0.5) C24A(0.5)
 H24D(0.5) H24E(0.5) H24F(0.5)
5.a Aromatic/amide H refined with riding coordinates:
 C3(H3), C5(H5), C7(H7), C51(H51), C53(H53), C55(H55), C39(H39), C41(H41),
 C43(H43), C15(H15), C17(H17), C19(H19), C27(H27), C29(H29), C31(H31)
5.b Idealised Me refined as rotating group:
 C10(H10A,H10B,H10C), C11(H11A,H11B,H11C), C12(H12A,H12B,H12C), C58(H58A,H58B,
 H58C), C59(H59A,H59B,H59C), C60(H60A,H60B,H60C), C46(H46A,H46B,H46C), C47(H47A,
 H47B,H47C), C48(H48A,H48B,H48C), C22(H22A,H22B,H22C), C23(H23A,H23B,H23C),
 C24(H24A,H24B,H24C), C22A(H22D,H22E,H22F), C23A(H23D,H23E,H23F), C24A(H24D,
 H24E,H24F), C34(H34A,H34B,H34C), C35(H35A,H35B,H35C), C36(H36A,H36B,H36C)
;
_shelx_shelxl_version_number 2014/7
_olex2_submission_special_instructions 'No special instructions were received'

loop_
_space_group_symop_operation_xyz
'x, y, z'
'-x, y+1/2, -z+1/2'
'-x, -y, -z'
'x, -y-1/2, z-1/2'

loop_
_atom_site_label
_atom_site_type_symbol
_atom_site_fract_x
_atom_site_fract_y
_atom_site_fract_z
_atom_site_U_iso_or_equiv
_atom_site_adp_type
_atom_site_occupancy
_atom_site_site_symmetry_order
_atom_site_calc_flag
_atom_site_refinement_flags_posn
_atom_site_refinement_flags_adp
_atom_site_refinement_flags_occupancy
_atom_site_disorder_assembly
_atom_site_disorder_group
Se1 Se 0.08769(2) 0.31370(4) 1.03946(2) 0.03601(10) Uani 1 1 d . . . . .
Se2 Se 0.11871(2) 0.26253(4) 0.96597(2) 0.04622(12) Uani 1 1 d . . . . .
N1 N 0.08136(16) 0.4744(3) 1.02342(11) 0.0356(8) Uani 1 1 d . . . . .
N2 N 0.10920(16) 0.4197(3) 0.94890(12) 0.0390(9) Uani 1 1 d . . . . .
N11 N 0.0924(2) 1.0324(4) 1.04755(15) 0.0564(11) Uani 1 1 d . . . . .
C1 C 0.09377(18) 0.5011(3) 0.97996(13) 0.0283(8) Uani 1 1 d . . . . .
C2 C 0.08772(17) 0.6364(4) 0.96645(13) 0.0273(8) Uani 1 1 d . . . . .
C3 C 0.09161(17) 0.7269(4) 1.00064(13) 0.0290(9) Uani 1 1 d . . . . .
H3 H 0.0994 0.7046 1.0322 0.035 Uiso 1 1 calc R . . . .
C4 C 0.08379(18) 0.8526(4) 0.98736(14) 0.0320(9) Uani 1 1 d . . . . .
C5 C 0.07017(19) 0.8859(4) 0.94128(15) 0.0366(10) Uani 1 1 d . . . . .
H5 H 0.0639 0.9714 0.9333 0.044 Uiso 1 1 calc R . . . .
C6 C 0.06575(18) 0.7951(4) 0.90684(14) 0.0344(9) Uani 1 1 d . . . . .
C7 C 0.07554(18) 0.6713(4) 0.92025(14) 0.0327(9) Uani 1 1 d . . . . .
H7 H 0.0739 0.6081 0.8972 0.039 Uiso 1 1 calc R . . . .
C8 C 0.0885(2) 0.9498(4) 1.02138(15) 0.0394(10) Uani 1 1 d . . . . .
C9 C 0.0475(2) 0.8339(4) 0.85634(15) 0.0438(11) Uani 1 1 d . . . . .
C10 C -0.0244(3) 0.8478(7) 0.8518(2) 0.094(2) Uani 1 1 d . . . . .
H10A H -0.0373 0.8808 0.8211 0.141 Uiso 1 1 calc GR . . . .
H10B H -0.0378 0.9057 0.8755 0.141 Uiso 1 1 calc GR . . . .
H10C H -0.0442 0.7661 0.8558 0.141 Uiso 1 1 calc GR . . . .
C11 C 0.0770(3) 0.9578(6) 0.8446(2) 0.0795(19) Uani 1 1 d . . . . .
H11A H 0.1231 0.9517 0.8493 0.119 Uiso 1 1 calc GR . . . .
H11B H 0.0615 1.0233 0.8647 0.119 Uiso 1 1 calc GR . . . .
H11C H 0.0655 0.9788 0.8123 0.119 Uiso 1 1 calc GR . . . .
C12 C 0.0708(4) 0.7372(6) 0.82357(18) 0.112(3) Uani 1 1 d . . . . .
H12A H 0.0630 0.7664 0.7917 0.168 Uiso 1 1 calc GR . . . .
H12B H 0.0483 0.6583 0.8276 0.168 Uiso 1 1 calc GR . . . .
H12C H 0.1162 0.7240 0.8302 0.168 Uiso 1 1 calc GR . . . .
Se9 Se 0.40237(2) 0.64323(3) 0.48194(2) 0.02501(9) Uani 1 1 d . . . . .
Se10 Se 0.41190(2) 0.69442(3) 0.40458(2) 0.02403(8) Uani 1 1 d . . . . .
N9 N 0.40806(15) 0.4801(3) 0.46859(10) 0.0247(7) Uani 1 1 d . . . . .
N10 N 0.41771(14) 0.5332(3) 0.38874(10) 0.0237(7) Uani 1 1 d . . . . .
N15 N 0.42309(18) -0.0827(3) 0.49046(12) 0.0402(9) Uani 1 1 d . . . . .
C49 C 0.41460(16) 0.4538(3) 0.42402(11) 0.0193(7) Uani 1 1 d . . . . .
C50 C 0.41935(16) 0.3176(3) 0.41152(11) 0.0202(7) Uani 1 1 d . . . . .
C51 C 0.42139(17) 0.2246(3) 0.44567(12) 0.0234(8) Uani 1 1 d . . . . .
H51 H 0.4211 0.2461 0.4774 0.028 Uiso 1 1 calc R . . . .
C52 C 0.42385(17) 0.1009(3) 0.43204(12) 0.0241(8) Uani 1 1 d . . . . .
C53 C 0.42433(17) 0.0675(3) 0.38535(12) 0.0228(8) Uani 1 1 d . . . . .
H53 H 0.4255 -0.0183 0.3770 0.027 Uiso 1 1 calc R . . . .
C54 C 0.42314(17) 0.1587(3) 0.35120(12) 0.0233(8) Uani 1 1 d . . . . .
C55 C 0.41995(17) 0.2834(3) 0.36525(12) 0.0237(8) Uani 1 1 d . . . . .
H55 H 0.4181 0.3472 0.3424 0.028 Uiso 1 1 calc R . . . .
C56 C 0.42412(19) 0.0006(3) 0.46590(13) 0.0272(8) Uani 1 1 d . . . . .
C57 C 0.42287(18) 0.1263(3) 0.29941(12) 0.0272(8) Uani 1 1 d . . . . .
C58 C 0.4389(3) -0.0107(5) 0.29163(16) 0.0747(19) Uani 1 1 d . . . . .
H58A H 0.4089 -0.0638 0.3070 0.112 Uiso 1 1 calc GR . . . .
H58B H 0.4819 -0.0278 0.3045 0.112 Uiso 1 1 calc GR . . . .
H58C H 0.4361 -0.0286 0.2584 0.112 Uiso 1 1 calc GR . . . .
C59 C 0.3577(2) 0.1541(6) 0.27684(15) 0.0612(16) Uani 1 1 d . . . . .
H59A H 0.3260 0.1046 0.2919 0.092 Uiso 1 1 calc GR . . . .
H59B H 0.3568 0.1323 0.2440 0.092 Uiso 1 1 calc GR . . . .
H59C H 0.3483 0.2432 0.2801 0.092 Uiso 1 1 calc GR . . . .
C60 C 0.4724(2) 0.2045(5) 0.27663(14) 0.0484(12) Uani 1 1 d . . . . .
H60A H 0.4717 0.1841 0.2437 0.073 Uiso 1 1 calc GR . . . .
H60B H 0.5143 0.1862 0.2912 0.073 Uiso 1 1 calc GR . . . .
H60C H 0.4629 0.2935 0.2804 0.073 Uiso 1 1 calc GR . . . .
Se7 Se 0.25171(2) 0.62897(3) 0.45974(2) 0.02268(8) Uani 1 1 d . . . . .
Se8 Se 0.25943(2) 0.69048(3) 0.38300(2) 0.02691(9) Uani 1 1 d . . . . .
N7 N 0.24809(14) 0.4680(3) 0.44200(10) 0.0246(7) Uani 1 1 d . . . . .
N8 N 0.25475(15) 0.5317(3) 0.36277(10) 0.0260(7) Uani 1 1 d . . . . .
N14 N 0.2685(2) -0.0940(3) 0.44970(14) 0.0538(11) Uani 1 1 d . . . . .
C37 C 0.24959(17) 0.4484(3) 0.39652(12) 0.0219(7) Uani 1 1 d . . . . .
C38 C 0.24112(17) 0.3148(3) 0.38090(12) 0.0229(8) Uani 1 1 d . . . . .
C39 C 0.25748(17) 0.2174(3) 0.41053(13) 0.0251(8) Uani 1 1 d . . . . .
H39 H 0.2771 0.2333 0.4403 0.030 Uiso 1 1 calc R . . . .
C40 C 0.24464(17) 0.0952(3) 0.39591(13) 0.0256(8) Uani 1 1 d . . . . .
C41 C 0.21573(18) 0.0710(3) 0.35196(13) 0.0286(8) Uani 1 1 d . . . . .
H41 H 0.2072 -0.0130 0.3429 0.034 Uiso 1 1 calc R . . . .
C42 C 0.19933(17) 0.1677(3) 0.32149(12) 0.0260(8) Uani 1 1 d . . . . .
C43 C 0.21284(17) 0.2893(3) 0.33700(13) 0.0271(8) Uani 1 1 d . . . . .
H43 H 0.2024 0.3573 0.3169 0.032 Uiso 1 1 calc R . . . .
C44 C 0.2588(2) -0.0097(4) 0.42648(15) 0.0372(10) Uani 1 1 d . . . . .
C45 C 0.1634(2) 0.1417(4) 0.27463(14) 0.0360(10) Uani 1 1 d . . . . .
C46 C 0.1755(3) 0.2393(5) 0.23935(17) 0.0758(19) Uani 1 1 d . . . . .
H46A H 0.1572 0.2125 0.2091 0.114 Uiso 1 1 calc GR . . . .
H46B H 0.2212 0.2510 0.2379 0.114 Uiso 1 1 calc GR . . . .
H46C H 0.1561 0.3183 0.2480 0.114 Uiso 1 1 calc GR . . . .
C47 C 0.0953(2) 0.1222(7) 0.28287(19) 0.092(3) Uani 1 1 d . . . . .
H47A H 0.0754 0.2031 0.2883 0.138 Uiso 1 1 calc GR . . . .
H47B H 0.0918 0.0685 0.3100 0.138 Uiso 1 1 calc GR . . . .
H47C H 0.0740 0.0823 0.2557 0.138 Uiso 1 1 calc GR . . . .
C48 C 0.1876(3) 0.0171(5) 0.25344(18) 0.0715(17) Uani 1 1 d . . . . .
H48A H 0.1688 0.0073 0.2219 0.107 Uiso 1 1 calc GR . . . .
H48B H 0.1753 -0.0538 0.2723 0.107 Uiso 1 1 calc GR . . . .
H48C H 0.2337 0.0198 0.2529 0.107 Uiso 1 1 calc GR . . . .
Se3 Se 0.27745(2) 0.34660(3) 0.53797(2) 0.02459(9) Uani 1 1 d . . . . .
Se4 Se 0.25429(2) 0.29618(3) 0.61336(2) 0.02882(9) Uani 1 1 d . . . . .
N3 N 0.26105(14) 0.5071(3) 0.54836(10) 0.0243(7) Uani 1 1 d . . . . .
N4 N 0.23535(15) 0.4561(3) 0.62547(10) 0.0281(7) Uani 1 1 d . . . . .
N12 N 0.28025(18) 1.0748(3) 0.54502(13) 0.0448(9) Uani 1 1 d . . . . .
C13 C 0.24133(17) 0.5336(3) 0.59033(12) 0.0230(8) Uani 1 1 d . . . . .
C14 C 0.22047(17) 0.6652(3) 0.59713(12) 0.0227(8) Uani 1 1 d . . . . .
C15 C 0.24952(17) 0.7644(3) 0.57525(12) 0.0214(7) Uani 1 1 d . . . . .
H15 H 0.2835 0.7495 0.5561 0.026 Uiso 1 1 calc R . . . .
C16 C 0.22783(18) 0.8845(3) 0.58198(12) 0.0259(8) Uani 1 1 d . . . . .
C17 C 0.17698(17) 0.9078(3) 0.60899(13) 0.0278(8) Uani 1 1 d . . . . .
H17 H 0.1631 0.9912 0.6131 0.033 Uiso 1 1 calc R . . . .
C18 C 0.14616(17) 0.8093(4) 0.63010(13) 0.0296(9) Uani 1 1 d . . . . .
C19 C 0.16968(17) 0.6897(3) 0.62403(12) 0.0266(8) Uani 1 1 d . . . . .
H19 H 0.1504 0.6217 0.6388 0.032 Uiso 1 1 calc R . . . .
C20 C 0.25736(19) 0.9894(3) 0.56062(13) 0.0298(9) Uani 1 1 d . . . . .
C21 C 0.08592(19) 0.8320(4) 0.65573(15) 0.0375(10) Uani 1 1 d . . . . .
C22 C 0.0682(4) 0.7124(9) 0.6877(3) 0.0414(16) Uiso 0.5 1 d . U P A 1
H22A H 0.0625 0.6378 0.6682 0.062 Uiso 0.5 1 calc GR . P A 1
H22B H 0.0289 0.7298 0.7026 0.062 Uiso 0.5 1 calc GR . P A 1
H22C H 0.1025 0.6979 0.7114 0.062 Uiso 0.5 1 calc GR . P A 1
C23 C 0.0943(6) 0.9410(11) 0.6915(4) 0.053(3) Uani 0.5 1 d . U P A 1
H23A H 0.1291 0.9213 0.7142 0.080 Uiso 0.5 1 calc GR . P A 1
H23B H 0.0552 0.9515 0.7074 0.080 Uiso 0.5 1 calc GR . P A 1
H23C H 0.1038 1.0186 0.6754 0.080 Uiso 0.5 1 calc GR . P A 1
C24 C 0.0301(11) 0.8527(15) 0.6225(7) 0.056(5) Uani 0.5 1 d . U P A 1
H24A H 0.0391 0.9213 0.6015 0.084 Uiso 0.5 1 calc GR . P A 1
H24B H -0.0068 0.8740 0.6396 0.084 Uiso 0.5 1 calc GR . P A 1
H24C H 0.0214 0.7762 0.6045 0.084 Uiso 0.5 1 calc GR . P A 1
C22A C 0.0870(4) 0.7584(9) 0.6967(3) 0.0414(16) Uiso 0.5 1 d . U P A 2
H22D H 0.0907 0.6698 0.6887 0.062 Uiso 0.5 1 calc GR . P A 2
H22E H 0.0478 0.7718 0.7122 0.062 Uiso 0.5 1 calc GR . P A 2
H22F H 0.1232 0.7829 0.7174 0.062 Uiso 0.5 1 calc GR . P A 2
C23A C 0.0760(6) 0.9748(11) 0.6632(5) 0.063(3) Uani 0.5 1 d . U P A 2
H23D H 0.1129 1.0094 0.6810 0.095 Uiso 0.5 1 calc GR . P A 2
H23E H 0.0381 0.9880 0.6802 0.095 Uiso 0.5 1 calc GR . P A 2
H23F H 0.0709 1.0167 0.6332 0.095 Uiso 0.5 1 calc GR . P A 2
C24A C 0.0287(12) 0.7941(14) 0.6208(9) 0.056(5) Uani 0.5 1 d . U P A 2
H24D H 0.0280 0.8489 0.5936 0.083 Uiso 0.5 1 calc GR . P A 2
H24E H -0.0110 0.8029 0.6359 0.083 Uiso 0.5 1 calc GR . P A 2
H24F H 0.0338 0.7071 0.6110 0.083 Uiso 0.5 1 calc GR . P A 2
Se5 Se 0.42190(2) 0.38349(3) 0.56563(2) 0.02066(8) Uani 1 1 d . . . . .
Se6 Se 0.41338(2) 0.32947(3) 0.64274(2) 0.02698(9) Uani 1 1 d . . . . .
N5 N 0.40943(13) 0.5444(2) 0.57874(9) 0.0198(6) Uani 1 1 d . . . . .
N6 N 0.40053(15) 0.4889(3) 0.65842(10) 0.0275(7) Uani 1 1 d . . . . .
N13 N 0.44089(16) 1.1121(3) 0.57672(12) 0.0348(8) Uani 1 1 d . . . . .
C25 C 0.40069(17) 0.5696(3) 0.62318(11) 0.0209(7) Uani 1 1 d . . . . .
C26 C 0.39051(16) 0.7030(3) 0.63551(11) 0.0197(7) Uani 1 1 d . . . . .
C27 C 0.41144(16) 0.7992(3) 0.60785(12) 0.0210(7) Uani 1 1 d . . . . .
H27 H 0.4323 0.7816 0.5805 0.025 Uiso 1 1 calc R . . . .
C28 C 0.40087(16) 0.9219(3) 0.62139(12) 0.0210(7) Uani 1 1 d . . . . .
C29 C 0.36998(17) 0.9495(3) 0.66103(12) 0.0250(8) Uani 1 1 d . . . . .
H29 H 0.3634 1.0343 0.6693 0.030 Uiso 1 1 calc R . . . .
C30 C 0.34835(17) 0.8535(3) 0.68905(12) 0.0231(8) Uani 1 1 d . . . . .
C31 C 0.35977(16) 0.7313(3) 0.67511(11) 0.0211(7) Uani 1 1 d . . . . .
H31 H 0.3459 0.6644 0.6935 0.025 Uiso 1 1 calc R . . . .
C32 C 0.42336(18) 1.0264(3) 0.59523(12) 0.0255(8) Uani 1 1 d . . . . .
C33 C 0.31813(18) 0.8826(3) 0.73424(13) 0.0285(8) Uani 1 1 d . . . . .
C34 C 0.2742(2) 0.7779(5) 0.74757(17) 0.0594(15) Uani 1 1 d . . . . .
H34A H 0.2446 0.7581 0.7213 0.089 Uiso 1 1 calc GR . . . .
H34B H 0.2506 0.8046 0.7738 0.089 Uiso 1 1 calc GR . . . .
H34C H 0.2992 0.7034 0.7562 0.089 Uiso 1 1 calc GR . . . .
C35 C 0.2777(3) 1.0008(5) 0.72941(17) 0.0641(16) Uani 1 1 d . . . . .
H35A H 0.3045 1.0720 0.7222 0.096 Uiso 1 1 calc GR . . . .
H35B H 0.2579 1.0168 0.7585 0.096 Uiso 1 1 calc GR . . . .
H35C H 0.2448 0.9895 0.7044 0.096 Uiso 1 1 calc GR . . . .
C36 C 0.3703(2) 0.9005(6) 0.77220(15) 0.0585(15) Uani 1 1 d . . . . .
H36A H 0.3929 0.8214 0.7777 0.088 Uiso 1 1 calc GR . . . .
H36B H 0.3518 0.9272 0.8007 0.088 Uiso 1 1 calc GR . . . .
H36C H 0.4000 0.9645 0.7627 0.088 Uiso 1 1 calc GR . . . .

loop_
_atom_site_aniso_label
_atom_site_aniso_U_11
_atom_site_aniso_U_22
_atom_site_aniso_U_33
_atom_site_aniso_U_23
_atom_site_aniso_U_13
_atom_site_aniso_U_12
Se1 0.0461(3) 0.0256(2) 0.0366(2) 0.00351(17) 0.00518(19) 0.00217(18)
Se2 0.0640(3) 0.0278(2) 0.0482(3) -0.0025(2) 0.0138(2) 0.0083(2)
N1 0.048(2) 0.0273(18) 0.0317(19) 0.0007(14) 0.0032(16) 0.0021(16)
N2 0.040(2) 0.0285(18) 0.048(2) -0.0172(16) 0.0011(17) 0.0113(16)
N11 0.073(3) 0.035(2) 0.058(3) -0.007(2) -0.018(2) 0.012(2)
C1 0.030(2) 0.0216(19) 0.033(2) 0.0006(16) 0.0009(17) -0.0001(16)
C2 0.025(2) 0.028(2) 0.029(2) 0.0025(16) 0.0014(16) -0.0016(16)
C3 0.028(2) 0.031(2) 0.028(2) 0.0010(16) -0.0040(16) 0.0009(17)
C4 0.028(2) 0.034(2) 0.034(2) 0.0012(18) -0.0009(17) 0.0040(17)
C5 0.036(2) 0.030(2) 0.043(3) 0.0094(18) -0.0034(19) 0.0001(18)
C6 0.029(2) 0.041(2) 0.034(2) 0.0015(19) 0.0012(17) -0.0021(19)
C7 0.036(2) 0.031(2) 0.032(2) -0.0034(17) 0.0028(18) -0.0027(18)
C8 0.042(3) 0.031(2) 0.043(3) 0.003(2) -0.011(2) 0.006(2)
C9 0.049(3) 0.047(3) 0.035(2) 0.014(2) 0.001(2) -0.001(2)
C10 0.065(4) 0.162(7) 0.051(4) 0.042(4) -0.021(3) -0.014(4)
C11 0.102(5) 0.074(4) 0.062(4) 0.030(3) 0.000(3) -0.009(4)
C12 0.228(9) 0.082(5) 0.026(3) 0.003(3) 0.012(4) 0.043(5)
Se9 0.0443(2) 0.01157(16) 0.01910(18) -0.00099(13) 0.00172(16) 0.00099(15)
Se10 0.0359(2) 0.01308(16) 0.02350(19) 0.00309(13) 0.00506(15) -0.00129(15)
N9 0.0440(19) 0.0100(13) 0.0199(16) -0.0019(11) 0.0013(14) 0.0018(13)
N10 0.0389(18) 0.0122(14) 0.0201(15) -0.0018(11) 0.0033(13) 0.0008(13)
N15 0.070(3) 0.0193(17) 0.0317(19) -0.0017(15) 0.0055(18) -0.0011(17)
C49 0.0266(19) 0.0145(16) 0.0169(17) -0.0005(13) 0.0010(14) -0.0012(14)
C50 0.0247(19) 0.0155(17) 0.0203(18) -0.0007(13) 0.0000(14) -0.0009(14)
C51 0.032(2) 0.0210(18) 0.0172(17) -0.0004(14) 0.0007(15) 0.0029(15)
C52 0.034(2) 0.0149(17) 0.0231(19) 0.0002(14) 0.0009(16) 0.0008(15)
C53 0.031(2) 0.0156(16) 0.0216(18) -0.0043(14) 0.0030(15) 0.0007(15)
C54 0.028(2) 0.0203(17) 0.0211(18) -0.0059(14) 0.0016(15) -0.0006(15)
C55 0.031(2) 0.0204(18) 0.0201(18) 0.0007(14) 0.0026(15) 0.0018(15)
C56 0.043(2) 0.0147(17) 0.024(2) -0.0030(15) 0.0038(17) 0.0012(16)
C57 0.037(2) 0.0262(19) 0.0182(18) -0.0073(15) 0.0004(16) 0.0018(17)
C58 0.153(6) 0.040(3) 0.031(3) -0.015(2) 0.006(3) 0.013(3)
C59 0.035(3) 0.122(5) 0.026(2) -0.021(3) -0.001(2) 0.004(3)
C60 0.047(3) 0.072(3) 0.027(2) -0.013(2) 0.012(2) -0.012(2)
Se7 0.0325(2) 0.01364(16) 0.02267(18) -0.00172(13) 0.00795(15) 0.00064(14)
Se8 0.0414(2) 0.01608(17) 0.02322(19) 0.00300(14) 0.00171(16) -0.00071(16)
N7 0.0384(18) 0.0122(14) 0.0240(16) -0.0019(12) 0.0077(14) -0.0021(13)
N8 0.0410(19) 0.0162(15) 0.0209(16) -0.0008(12) 0.0030(14) -0.0021(13)
N14 0.093(3) 0.0155(18) 0.051(2) -0.0028(17) -0.014(2) -0.0015(19)
C37 0.027(2) 0.0170(17) 0.0217(19) 0.0009(14) 0.0061(15) 0.0007(15)
C38 0.028(2) 0.0188(17) 0.0228(19) -0.0032(14) 0.0077(15) -0.0003(15)
C39 0.031(2) 0.0196(18) 0.0249(19) -0.0036(15) 0.0032(16) -0.0025(15)
C40 0.030(2) 0.0180(18) 0.029(2) -0.0028(15) 0.0042(16) 0.0004(15)
C41 0.036(2) 0.0203(18) 0.030(2) -0.0096(16) 0.0066(17) -0.0060(16)
C42 0.029(2) 0.028(2) 0.0217(19) -0.0041(15) 0.0058(15) -0.0064(16)
C43 0.031(2) 0.0262(19) 0.0247(19) 0.0007(15) 0.0099(16) -0.0032(16)
C44 0.051(3) 0.022(2) 0.039(2) -0.0115(18) -0.006(2) -0.0044(19)
C45 0.041(2) 0.041(2) 0.026(2) -0.0017(18) -0.0020(18) -0.015(2)
C46 0.119(5) 0.063(4) 0.041(3) 0.007(3) -0.028(3) -0.035(4)
C47 0.040(3) 0.195(8) 0.040(3) -0.005(4) -0.003(2) -0.023(4)
C48 0.105(5) 0.062(4) 0.046(3) -0.023(3) -0.007(3) -0.008(3)
Se3 0.0404(2) 0.01292(16) 0.02049(18) -0.00159(13) 0.00197(16) -0.00008(15)
Se4 0.0421(2) 0.01685(17) 0.0284(2) 0.00482(15) 0.00912(17) -0.00070(16)
N3 0.0364(18) 0.0137(14) 0.0233(16) -0.0014(12) 0.0044(13) 0.0027(13)
N4 0.0391(19) 0.0222(16) 0.0238(17) 0.0003(13) 0.0081(14) 0.0036(14)
N12 0.062(3) 0.0195(18) 0.054(2) -0.0003(17) 0.008(2) 0.0024(17)
C13 0.027(2) 0.0187(17) 0.0236(19) -0.0019(14) 0.0012(15) -0.0007(15)
C14 0.0270(19) 0.0200(18) 0.0207(18) -0.0039(14) -0.0025(15) 0.0030(15)
C15 0.0262(19) 0.0168(17) 0.0209(18) -0.0038(14) 0.0001(15) 0.0018(14)
C16 0.032(2) 0.0206(18) 0.0245(19) -0.0008(15) -0.0044(16) 0.0010(16)
C17 0.033(2) 0.0201(18) 0.029(2) -0.0066(15) -0.0040(17) 0.0076(16)
C18 0.026(2) 0.035(2) 0.028(2) -0.0096(17) -0.0028(16) 0.0074(17)
C19 0.029(2) 0.0268(19) 0.0235(19) -0.0004(15) 0.0009(15) 0.0013(16)
C20 0.040(2) 0.0163(18) 0.032(2) -0.0052(16) 0.0011(18) 0.0063(17)
C21 0.034(2) 0.044(3) 0.036(2) -0.004(2) 0.0070(18) 0.011(2)
C23 0.059(8) 0.045(7) 0.059(7) -0.016(6) 0.028(6) 0.002(5)
C24 0.035(7) 0.093(14) 0.040(8) 0.031(11) 0.008(6) 0.016(11)
C23A 0.058(8) 0.054(8) 0.083(9) -0.020(7) 0.033(8) 0.010(6)
C24A 0.039(7) 0.074(11) 0.056(9) 0.002(11) 0.020(6) 0.007(10)
Se5 0.0328(2) 0.01283(16) 0.01678(17) -0.00073(13) 0.00485(14) 0.00355(14)
Se6 0.0493(2) 0.01426(17) 0.01745(18) 0.00221(13) 0.00230(16) 0.00446(16)
N5 0.0310(17) 0.0113(13) 0.0174(15) -0.0008(11) 0.0032(12) 0.0013(12)
N6 0.050(2) 0.0140(14) 0.0191(16) -0.0022(12) 0.0039(14) 0.0034(14)
N13 0.050(2) 0.0181(16) 0.037(2) -0.0018(14) 0.0137(17) 0.0025(15)
C25 0.029(2) 0.0160(16) 0.0179(17) -0.0013(13) 0.0012(15) -0.0004(15)
C26 0.0284(19) 0.0135(16) 0.0174(17) -0.0043(13) 0.0023(14) 0.0006(14)
C27 0.0274(19) 0.0169(17) 0.0185(17) -0.0037(13) 0.0012(14) 0.0004(15)
C28 0.0254(19) 0.0173(17) 0.0199(18) -0.0019(14) -0.0011(14) 0.0001(14)
C29 0.031(2) 0.0198(18) 0.0240(19) -0.0055(15) 0.0016(16) 0.0031(15)
C30 0.028(2) 0.0225(18) 0.0186(18) -0.0050(14) 0.0012(15) 0.0023(15)
C31 0.030(2) 0.0204(17) 0.0125(16) -0.0011(13) -0.0009(14) -0.0019(15)
C32 0.034(2) 0.0172(18) 0.026(2) -0.0050(15) 0.0062(16) 0.0011(16)
C33 0.036(2) 0.027(2) 0.0228(19) -0.0040(15) 0.0085(16) 0.0035(17)
C34 0.069(4) 0.069(4) 0.044(3) -0.019(3) 0.032(3) -0.018(3)
C35 0.093(4) 0.057(3) 0.046(3) 0.001(2) 0.035(3) 0.037(3)
C36 0.058(3) 0.092(4) 0.025(2) -0.019(3) 0.005(2) -0.004(3)

loop_
_atom_type_symbol
_atom_type_description
_atom_type_scat_dispersion_real
_atom_type_scat_dispersion_imag
_atom_type_scat_source
C C 0.0033 0.0016 'International Tables Vol C Tables 4.2.6.8 and 6.1.1.4'
H H 0.0000 0.0000 'International Tables Vol C Tables 4.2.6.8 and 6.1.1.4'
N N 0.0061 0.0033 'International Tables Vol C Tables 4.2.6.8 and 6.1.1.4'
Se Se -0.0929 2.2259 'International Tables Vol C Tables 4.2.6.8 and 6.1.1.4'

loop_
_exptl_crystal_face_index_h
_exptl_crystal_face_index_k
_exptl_crystal_face_index_l
_exptl_crystal_face_perp_dist
-2.00 0.00 1.00 0.0800
2.00 0.00 -1.00 0.0700
0.00 0.00 1.00 0.0500
0.00 0.00 -1.00 0.0200
-1.00 -2.00 2.00 0.0600
1.00 1.00 2.00 0.0900
1.00 2.00 -2.00 0.0800
-1.00 -1.00 -2.00 0.0600
2.00 -1.00 2.00 0.0900
1.00 -1.00 -1.00 0.0700
-1.00 1.00 1.00 0.0700
0.00 -1.00 2.00 0.0600

loop_
_geom_angle_atom_site_label_1
_geom_angle_atom_site_label_2
_geom_angle_atom_site_label_3
_geom_angle
N1 Se1 Se2 90.50(11)
N2 Se2 Se1 89.93(11)
C1 N1 Se1 115.9(3)
C1 N2 Se2 118.1(3)
N1 C1 C2 115.7(3)
N2 C1 N1 125.4(4)
N2 C1 C2 118.8(4)
C3 C2 C1 119.1(3)
C3 C2 C7 119.9(4)
C7 C2 C1 120.9(3)
C2 C3 H3 120.9
C2 C3 C4 118.2(4)
C4 C3 H3 120.9
C3 C4 C8 120.3(4)
C5 C4 C3 121.3(4)
C5 C4 C8 118.4(4)
C4 C5 H5 119.7
C6 C5 C4 120.6(4)
C6 C5 H5 119.7
C5 C6 C9 119.5(4)
C7 C6 C5 117.5(4)
C7 C6 C9 122.9(4)
C2 C7 H7 118.8
C6 C7 C2 122.4(4)
C6 C7 H7 118.8
N11 C8 C4 177.2(5)
C10 C9 C6 107.3(4)
C11 C9 C6 111.4(4)
C11 C9 C10 108.6(5)
C12 C9 C6 109.9(4)
C12 C9 C10 112.2(5)
C12 C9 C11 107.6(5)
C9 C10 H10A 109.5
C9 C10 H10B 109.5
C9 C10 H10C 109.5
H10A C10 H10B 109.5
H10A C10 H10C 109.5
H10B C10 H10C 109.5
C9 C11 H11A 109.5
C9 C11 H11B 109.5
C9 C11 H11C 109.5
H11A C11 H11B 109.5
H11A C11 H11C 109.5
H11B C11 H11C 109.5
C9 C12 H12A 109.5
C9 C12 H12B 109.5
C9 C12 H12C 109.5
H12A C12 H12B 109.5
H12A C12 H12C 109.5
H12B C12 H12C 109.5
N9 Se9 Se10 90.56(9)
N10 Se10 Se9 91.85(9)
C49 N9 Se9 115.2(2)
C49 N10 Se10 114.1(2)
N9 C49 C50 116.7(3)
N10 C49 N9 128.3(3)
N10 C49 C50 115.1(3)
C51 C50 C49 121.0(3)
C55 C50 C49 119.4(3)
C55 C50 C51 119.5(3)
C50 C51 H51 120.8
C52 C51 C50 118.5(3)
C52 C51 H51 120.8
C51 C52 C53 121.5(3)
C51 C52 C56 120.8(3)
C53 C52 C56 117.7(3)
C52 C53 H53 119.7
C54 C53 C52 120.6(3)
C54 C53 H53 119.7
C53 C54 C55 117.5(3)
C53 C54 C57 122.4(3)
C55 C54 C57 120.1(3)
C50 C55 C54 122.4(3)
C50 C55 H55 118.8
C54 C55 H55 118.8
N15 C56 C52 176.0(4)
C58 C57 C54 111.9(3)
C58 C57 C60 107.3(4)
C59 C57 C54 108.8(3)
C59 C57 C58 109.2(4)
C59 C57 C60 109.8(4)
C60 C57 C54 109.8(3)
C57 C58 H58A 109.5
C57 C58 H58B 109.5
C57 C58 H58C 109.5
H58A C58 H58B 109.5
H58A C58 H58C 109.5
H58B C58 H58C 109.5
C57 C59 H59A 109.5
C57 C59 H59B 109.5
C57 C59 H59C 109.5
H59A C59 H59B 109.5
H59A C59 H59C 109.5
H59B C59 H59C 109.5
C57 C60 H60A 109.5
C57 C60 H60B 109.5
C57 C60 H60C 109.5
H60A C60 H60B 109.5
H60A C60 H60C 109.5
H60B C60 H60C 109.5
N7 Se7 Se8 90.09(9)
N8 Se8 Se7 92.23(9)
C37 N7 Se7 115.4(2)
C37 N8 Se8 113.4(2)
N7 C37 C38 115.8(3)
N8 C37 N7 128.9(3)
N8 C37 C38 115.3(3)
C39 C38 C37 120.6(3)
C39 C38 C43 119.7(3)
C43 C38 C37 119.7(3)
C38 C39 H39 120.6
C38 C39 C40 118.8(3)
C40 C39 H39 120.6
C39 C40 C41 121.0(3)
C39 C40 C44 120.7(3)
C41 C40 C44 118.3(3)
C40 C41 H41 119.4
C42 C41 C40 121.1(3)
C42 C41 H41 119.4
C41 C42 C43 116.7(3)
C41 C42 C45 121.0(3)
C43 C42 C45 122.1(3)
C38 C43 C42 122.7(3)
C38 C43 H43 118.6
C42 C43 H43 118.6
N14 C44 C40 177.8(5)
C42 C45 C48 110.1(4)
C46 C45 C42 112.3(3)
C46 C45 C48 104.5(4)
C47 C45 C42 108.2(4)
C47 C45 C46 114.7(5)
C47 C45 C48 106.8(4)
C45 C46 H46A 109.5
C45 C46 H46B 109.5
C45 C46 H46C 109.5
H46A C46 H46B 109.5
H46A C46 H46C 109.5
H46B C46 H46C 109.5
C45 C47 H47A 109.5
C45 C47 H47B 109.5
C45 C47 H47C 109.5
H47A C47 H47B 109.5
H47A C47 H47C 109.5
H47B C47 H47C 109.5
C45 C48 H48A 109.5
C45 C48 H48B 109.5
C45 C48 H48C 109.5
H48A C48 H48B 109.5
H48A C48 H48C 109.5
H48B C48 H48C 109.5
N3 Se3 Se4 90.54(9)
N4 Se4 Se3 91.49(10)
C13 N3 Se3 115.6(2)
C13 N4 Se4 114.3(2)
N3 C13 C14 115.5(3)
N4 C13 N3 128.0(3)
N4 C13 C14 116.4(3)
C15 C14 C13 120.8(3)
C19 C14 C13 119.8(3)
C19 C14 C15 119.3(3)
C14 C15 H15 120.6
C16 C15 C14 118.7(3)
C16 C15 H15 120.6
C15 C16 C17 121.4(3)
C15 C16 C20 120.3(3)
C17 C16 C20 118.3(3)
C16 C17 H17 119.7
C16 C17 C18 120.7(3)
C18 C17 H17 119.7
C17 C18 C21 121.1(3)
C19 C18 C17 117.1(3)
C19 C18 C21 121.6(4)
C14 C19 H19 118.6
C18 C19 C14 122.7(4)
C18 C19 H19 118.6
N12 C20 C16 177.6(4)
C18 C21 C22 112.2(4)
C18 C21 C23 112.1(5)
C18 C21 C23A 110.2(5)
C18 C21 C24A 106.0(9)
C23 C21 C22 103.1(6)
C24 C21 C18 111.1(9)
C24 C21 C22 106.3(8)
C24 C21 C23 111.7(9)
C22A C21 C18 110.3(5)
C22A C21 C23A 114.9(7)
C22A C21 C24A 111.3(9)
C23A C21 C24A 103.6(8)
C21 C22 H22A 109.5
C21 C22 H22B 109.5
C21 C22 H22C 109.5
H22A C22 H22B 109.5
H22A C22 H22C 109.5
H22B C22 H22C 109.5
C21 C23 H23A 109.5
C21 C23 H23B 109.5
C21 C23 H23C 109.5
H23A C23 H23B 109.5
H23A C23 H23C 109.5
H23B C23 H23C 109.5
C21 C24 H24A 109.5
C21 C24 H24B 109.5
C21 C24 H24C 109.5
H24A C24 H24B 109.5
H24A C24 H24C 109.5
H24B C24 H24C 109.5
C21 C22A H22D 109.5
C21 C22A H22E 109.5
C21 C22A H22F 109.5
H22D C22A H22E 109.5
H22D C22A H22F 109.5
H22E C22A H22F 109.5
C21 C23A H23D 109.5
C21 C23A H23E 109.5
C21 C23A H23F 109.5
H23D C23A H23E 109.5
H23D C23A H23F 109.5
H23E C23A H23F 109.5
C21 C24A H24D 109.5
C21 C24A H24E 109.5
C21 C24A H24F 109.5
H24D C24A H24E 109.5
H24D C24A H24F 109.5
H24E C24A H24F 109.5
N5 Se5 Se6 90.76(9)
N6 Se6 Se5 91.71(9)
C25 N5 Se5 115.5(2)
C25 N6 Se6 114.4(2)
N5 C25 C26 117.0(3)
N6 C25 N5 127.7(3)
N6 C25 C26 115.3(3)
C27 C26 C25 120.8(3)
C31 C26 C25 119.4(3)
C31 C26 C27 119.8(3)
C26 C27 H27 121.0
C28 C27 C26 118.1(3)
C28 C27 H27 121.0
C27 C28 C32 121.0(3)
C29 C28 C27 121.7(3)
C29 C28 C32 117.2(3)
C28 C29 H29 119.6
C28 C29 C30 120.8(3)
C30 C29 H29 119.6
C29 C30 C33 121.2(3)
C31 C30 C29 116.7(3)
C31 C30 C33 122.0(3)
C26 C31 C30 122.9(3)
C26 C31 H31 118.5
C30 C31 H31 118.5
N13 C32 C28 176.5(4)
C30 C33 C35 110.7(3)
C34 C33 C30 111.4(3)
C34 C33 C35 106.5(4)
C34 C33 C36 109.7(4)
C36 C33 C30 108.7(3)
C36 C33 C35 109.8(4)
C33 C34 H34A 109.5
C33 C34 H34B 109.5
C33 C34 H34C 109.5
H34A C34 H34B 109.5
H34A C34 H34C 109.5
H34B C34 H34C 109.5
C33 C35 H35A 109.5
C33 C35 H35B 109.5
C33 C35 H35C 109.5
H35A C35 H35B 109.5
H35A C35 H35C 109.5
H35B C35 H35C 109.5
C33 C36 H36A 109.5
C33 C36 H36B 109.5
C33 C36 H36C 109.5
H36A C36 H36B 109.5
H36A C36 H36C 109.5
H36B C36 H36C 109.5

loop_
_geom_bond_atom_site_label_1
_geom_bond_atom_site_label_2
_geom_bond_distance
Se1 Se2 2.3347(6)
Se1 N1 1.783(3)
Se2 N2 1.760(4)
N1 C1 1.335(5)
N2 C1 1.309(5)
N11 C8 1.164(5)
C1 C2 1.502(5)
C2 C3 1.384(5)
C2 C7 1.399(5)
C3 H3 0.9500
C3 C4 1.406(5)
C4 C5 1.395(6)
C4 C8 1.432(6)
C5 H5 0.9500
C5 C6 1.392(6)
C6 C7 1.392(6)
C6 C9 1.547(6)
C7 H7 0.9500
C9 C10 1.528(7)
C9 C11 1.514(7)
C9 C12 1.509(7)
C10 H10A 0.9800
C10 H10B 0.9800
C10 H10C 0.9800
C11 H11A 0.9800
C11 H11B 0.9800
C11 H11C 0.9800
C12 H12A 0.9800
C12 H12B 0.9800
C12 H12C 0.9800
Se9 Se10 2.3299(5)
Se9 N9 1.792(3)
Se10 N10 1.791(3)
N9 C49 1.339(4)
N10 C49 1.334(4)
N15 C56 1.142(5)
C49 C50 1.506(4)
C50 C51 1.402(5)
C50 C55 1.391(5)
C51 H51 0.9500
C51 C52 1.383(5)
C52 C53 1.401(5)
C52 C56 1.454(5)
C53 H53 0.9500
C53 C54 1.389(5)
C54 C55 1.398(5)
C54 C57 1.540(5)
C55 H55 0.9500
C57 C58 1.524(6)
C57 C59 1.520(6)
C57 C60 1.525(6)
C58 H58A 0.9800
C58 H58B 0.9800
C58 H58C 0.9800
C59 H59A 0.9800
C59 H59B 0.9800
C59 H59C 0.9800
C60 H60A 0.9800
C60 H60B 0.9800
C60 H60C 0.9800
Se7 Se8 2.3360(5)
Se7 N7 1.797(3)
Se8 N8 1.797(3)
N7 C37 1.338(4)
N8 C37 1.333(4)
N14 C44 1.137(5)
C37 C38 1.506(5)
C38 C39 1.381(5)
C38 C43 1.399(5)
C39 H39 0.9500
C39 C40 1.396(5)
C40 C41 1.402(5)
C40 C44 1.449(5)
C41 H41 0.9500
C41 C42 1.390(5)
C42 C43 1.400(5)
C42 C45 1.540(5)
C43 H43 0.9500
C45 C46 1.495(6)
C45 C47 1.492(6)
C45 C48 1.567(6)
C46 H46A 0.9800
C46 H46B 0.9800
C46 H46C 0.9800
C47 H47A 0.9800
C47 H47B 0.9800
C47 H47C 0.9800
C48 H48A 0.9800
C48 H48B 0.9800
C48 H48C 0.9800
Se3 Se4 2.3337(5)
Se3 N3 1.781(3)
Se4 N4 1.797(3)
N3 C13 1.342(4)
N4 C13 1.326(4)
N12 C20 1.141(5)
C13 C14 1.493(5)
C14 C15 1.398(5)
C14 C19 1.394(5)
C15 H15 0.9500
C15 C16 1.383(5)
C16 C17 1.395(5)
C16 C20 1.443(5)
C17 H17 0.9500
C17 C18 1.401(5)
C18 C19 1.388(5)
C18 C21 1.537(5)
C19 H19 0.9500
C21 C22 1.638(10)
C21 C23 1.564(11)
C21 C24 1.49(2)
C21 C22A 1.424(10)
C21 C23A 1.558(12)
C21 C24A 1.58(3)
C22 H22A 0.9800
C22 H22B 0.9800
C22 H22C 0.9800
C23 H23A 0.9800
C23 H23B 0.9800
C23 H23C 0.9800
C24 H24A 0.9800
C24 H24B 0.9800
C24 H24C 0.9800
C22A H22D 0.9800
C22A H22E 0.9800
C22A H22F 0.9800
C23A H23D 0.9800
C23A H23E 0.9800
C23A H23F 0.9800
C24A H24D 0.9800
C24A H24E 0.9800
C24A H24F 0.9800
Se5 Se6 2.3274(5)
Se5 N5 1.786(3)
Se6 N6 1.790(3)
N5 C25 1.341(4)
N6 C25 1.338(4)
N13 C32 1.136(5)
C25 C26 1.489(4)
C26 C27 1.395(5)
C26 C31 1.389(4)
C27 H27 0.9500
C27 C28 1.392(5)
C28 C29 1.390(5)
C28 C32 1.448(5)
C29 H29 0.9500
C29 C30 1.405(5)
C30 C31 1.393(5)
C30 C33 1.527(5)
C31 H31 0.9500
C33 C34 1.521(6)
C33 C35 1.529(6)
C33 C36 1.523(6)
C34 H34A 0.9800
C34 H34B 0.9800
C34 H34C 0.9800
C35 H35A 0.9800
C35 H35B 0.9800
C35 H35C 0.9800
C36 H36A 0.9800
C36 H36B 0.9800
C36 H36C 0.9800

loop_
_geom_torsion_atom_site_label_1
_geom_torsion_atom_site_label_2
_geom_torsion_atom_site_label_3
_geom_torsion_atom_site_label_4
_geom_torsion
Se1 Se2 N2 C1 3.5(3)
Se1 N1 C1 N2 0.8(5)
Se1 N1 C1 C2 179.4(3)
Se2 Se1 N1 C1 1.5(3)
Se2 N2 C1 N1 -3.6(6)
Se2 N2 C1 C2 177.9(3)
N1 C1 C2 C3 21.8(5)
N1 C1 C2 C7 -155.4(4)
N2 C1 C2 C3 -159.5(4)
N2 C1 C2 C7 23.3(6)
C1 C2 C3 C4 -178.0(3)
C1 C2 C7 C6 175.9(4)
C2 C3 C4 C5 2.3(6)
C2 C3 C4 C8 -179.0(4)
C3 C2 C7 C6 -1.3(6)
C3 C4 C5 C6 -1.9(6)
C4 C5 C6 C7 -0.1(6)
C4 C5 C6 C9 177.1(4)
C5 C6 C7 C2 1.7(6)
C5 C6 C9 C10 -80.9(5)
C5 C6 C9 C11 37.8(6)
C5 C6 C9 C12 156.9(5)
C7 C2 C3 C4 -0.8(6)
C7 C6 C9 C10 96.2(5)
C7 C6 C9 C11 -145.1(5)
C7 C6 C9 C12 -26.0(6)
C8 C4 C5 C6 179.4(4)
C9 C6 C7 C2 -175.4(4)
Se9 Se10 N10 C49 0.0(3)
Se9 N9 C49 N10 0.4(5)
Se9 N9 C49 C50 -179.8(2)
Se10 Se9 N9 C49 -0.3(3)
Se10 N10 C49 N9 -0.3(5)
Se10 N10 C49 C50 180.0(2)
N9 C49 C50 C51 -4.5(5)
N9 C49 C50 C55 173.7(3)
N10 C49 C50 C51 175.3(3)
N10 C49 C50 C55 -6.5(5)
C49 C50 C51 C52 178.1(3)
C49 C50 C55 C54 -178.8(3)
C50 C51 C52 C53 0.0(6)
C50 C51 C52 C56 -178.1(3)
C51 C50 C55 C54 -0.6(5)
C51 C52 C53 C54 0.8(6)
C52 C53 C54 C55 -1.5(5)
C52 C53 C54 C57 -179.3(3)
C53 C54 C55 C50 1.4(5)
C53 C54 C57 C58 -12.8(5)
C53 C54 C57 C59 107.9(4)
C53 C54 C57 C60 -131.9(4)
C55 C50 C51 C52 -0.1(5)
C55 C54 C57 C58 169.4(4)
C55 C54 C57 C59 -69.9(5)
C55 C54 C57 C60 50.3(5)
C56 C52 C53 C54 179.0(3)
C57 C54 C55 C50 179.3(3)
Se7 Se8 N8 C37 -0.4(3)
Se7 N7 C37 N8 1.6(5)
Se7 N7 C37 C38 -175.1(2)
Se8 Se7 N7 C37 -1.3(3)
Se8 N8 C37 N7 -0.6(5)
Se8 N8 C37 C38 176.1(2)
N7 C37 C38 C39 -26.2(5)
N7 C37 C38 C43 149.9(3)
N8 C37 C38 C39 156.7(3)
N8 C37 C38 C43 -27.3(5)
C37 C38 C39 C40 175.4(3)
C37 C38 C43 C42 -175.3(3)
C38 C39 C40 C41 0.1(5)
C38 C39 C40 C44 -177.7(4)
C39 C38 C43 C42 0.8(5)
C39 C40 C41 C42 0.4(6)
C40 C41 C42 C43 -0.3(5)
C40 C41 C42 C45 -175.6(3)
C41 C42 C43 C38 -0.3(5)
C41 C42 C45 C46 -153.8(4)
C41 C42 C45 C47 78.5(5)
C41 C42 C45 C48 -37.8(5)
C43 C38 C39 C40 -0.7(5)
C43 C42 C45 C46 31.1(6)
C43 C42 C45 C47 -96.6(5)
C43 C42 C45 C48 147.1(4)
C44 C40 C41 C42 178.2(4)
C45 C42 C43 C38 175.0(3)
Se3 Se4 N4 C13 -0.1(3)
Se3 N3 C13 N4 3.3(5)
Se3 N3 C13 C14 -173.2(2)
Se4 Se3 N3 C13 -2.4(3)
Se4 N4 C13 N3 -1.9(5)
Se4 N4 C13 C14 174.5(2)
N3 C13 C14 C15 -33.8(5)
N3 C13 C14 C19 143.5(3)
N4 C13 C14 C15 149.3(3)
N4 C13 C14 C19 -33.4(5)
C13 C14 C15 C16 178.9(3)
C13 C14 C19 C18 -177.1(3)
C14 C15 C16 C17 -1.6(5)
C14 C15 C16 C20 178.9(3)
C15 C14 C19 C18 0.2(5)
C15 C16 C17 C18 -0.2(5)
C16 C17 C18 C19 1.9(5)
C16 C17 C18 C21 -173.6(3)
C17 C18 C19 C14 -1.9(5)
C17 C18 C21 C22 -166.2(5)
C17 C18 C21 C23 -50.7(7)
C17 C18 C21 C24 75.0(8)
C17 C18 C21 C22A -140.3(5)
C17 C18 C21 C23A -12.5(7)
C17 C18 C21 C24A 99.1(7)
C19 C14 C15 C16 1.6(5)
C19 C18 C21 C22 18.5(6)
C19 C18 C21 C23 134.0(6)
C19 C18 C21 C24 -100.3(8)
C19 C18 C21 C22A 44.4(6)
C19 C18 C21 C23A 172.2(6)
C19 C18 C21 C24A -76.2(8)
C20 C16 C17 C18 179.3(3)
C21 C18 C19 C14 173.6(3)
Se5 Se6 N6 C25 0.1(3)
Se5 N5 C25 N6 0.3(5)
Se5 N5 C25 C26 179.7(2)
Se6 Se5 N5 C25 -0.2(2)
Se6 N6 C25 N5 -0.2(5)
Se6 N6 C25 C26 -179.6(2)
N5 C25 C26 C27 -22.8(5)
N5 C25 C26 C31 157.3(3)
N6 C25 C26 C27 156.7(3)
N6 C25 C26 C31 -23.3(5)
C25 C26 C27 C28 -179.6(3)
C25 C26 C31 C30 -180.0(3)
C26 C27 C28 C29 -0.5(5)
C26 C27 C28 C32 177.7(3)
C27 C26 C31 C30 0.1(5)
C27 C28 C29 C30 0.2(5)
C28 C29 C30 C31 0.3(5)
C28 C29 C30 C33 176.1(3)
C29 C30 C31 C26 -0.4(5)
C29 C30 C33 C34 155.3(4)
C29 C30 C33 C35 37.0(5)
C29 C30 C33 C36 -83.7(5)
C31 C26 C27 C28 0.4(5)
C31 C30 C33 C34 -29.1(5)
C31 C30 C33 C35 -147.4(4)
C31 C30 C33 C36 91.9(4)
C32 C28 C29 C30 -178.2(3)
C33 C30 C31 C26 -176.1(3)
